data_2203477
loop_
_publ_author_name
'Wang, Heng-Shan'
'Huang, Ling'
'Chen, Zhen-Feng'
'Wang, Xian-Wen'
'Zhou, Jian'
'Shi, Shao-Ming'
'Liang, Hong'
'Yu, Kai-Bei'

_publ_section_title
;
 Bis(pyridine-2-carbaldehyde thiosemicarbazonato)cobalt(III)
 perchlorate
;
_journal_issue 4
_journal_name_full 'Acta Crystallographica Section E'
_journal_page_first m354
_journal_page_last m356
_journal_paper_doi 10.1107/S1600536804004763
_journal_volume 60
_journal_year 2004
_chemical_formula_iupac '[Co (C7 H7 N4 S2)2] Cl O4'
_chemical_formula_moiety 'C14 H14 Co N8 S2 + , Cl O4 -'
_chemical_formula_sum 'C14 H14 Cl Co N8 O4 S2'
_chemical_formula_weight 516.83
_chemical_name_common
;
Bis(pyridine-2-carbaldehyde thiosemicarbazonato)cobalt(III) perchlorate
;
_space_group_IT_number 2
_symmetry_cell_setting triclinic
_symmetry_space_group_name_Hall '-P 1'
_symmetry_space_group_name_H-M 'P -1'
_atom_sites_solution_hydrogens geom
_atom_sites_solution_primary direct
_atom_sites_solution_secondary difmap
_audit_creation_method SHELXL97
_cell_angle_alpha 103.730(10)
_cell_angle_beta 102.420(10)
_cell_angle_gamma 100.160(10)
_cell_formula_units_Z 2
_cell_length_a 8.5680(10)
_cell_length_b 10.3520(10)
_cell_length_c 12.440(2)
_cell_measurement_reflns_used 30
_cell_measurement_temperature 296(2)
_cell_measurement_theta_max 14.39
_cell_measurement_theta_min 3.62
_cell_volume 1016.2(2)
_computing_cell_refinement XSCANS
_computing_data_collection 'XSCANS (Siemens, 1994)'
_computing_data_reduction XSCANS
_computing_molecular_graphics 'SHELXTL (Siemens, 1994)'
_computing_publication_material SHELXTL
_computing_structure_refinement 'SHELXL97 (Sheldrick, 1997)'
_computing_structure_solution 'SHELXS97 (Sheldrick, 1997)'
_diffrn_ambient_temperature 296(2)
_diffrn_measured_fraction_theta_full 0.985
_diffrn_measured_fraction_theta_max 0.985
_diffrn_measurement_device_type 'Siemens P4'
_diffrn_measurement_method \w
_diffrn_radiation_monochromator graphite
_diffrn_radiation_source 'normal-focus sealed tube'
_diffrn_radiation_type MoK\a
_diffrn_radiation_wavelength 0.71073
_diffrn_reflns_av_R_equivalents 0.0149
_diffrn_reflns_av_sigmaI/netI 0.0351
_diffrn_reflns_limit_h_max 10
_diffrn_reflns_limit_h_min 0
_diffrn_reflns_limit_k_max 11
_diffrn_reflns_limit_k_min -11
_diffrn_reflns_limit_l_max 14
_diffrn_reflns_limit_l_min -15
_diffrn_reflns_number 4144
_diffrn_reflns_theta_full 25.50
_diffrn_reflns_theta_max 25.50
_diffrn_reflns_theta_min 1.75
_diffrn_standards_decay_% 3.46
_diffrn_standards_interval_count 97
_diffrn_standards_number 3
_exptl_absorpt_coefficient_mu 1.222
_exptl_absorpt_correction_T_max 0.783
_exptl_absorpt_correction_T_min 0.690
_exptl_absorpt_correction_type empirical
_exptl_absorpt_process_details 'via \y scan (North et al., 1968)'
_exptl_crystal_colour red
_exptl_crystal_density_diffrn 1.689
_exptl_crystal_density_meas ?
_exptl_crystal_density_method .
_exptl_crystal_description block
_exptl_crystal_F_000 524
_exptl_crystal_size_max 0.30
_exptl_crystal_size_mid 0.26
_exptl_crystal_size_min 0.20
_refine_diff_density_max 0.771
_refine_diff_density_min -0.532
_refine_ls_extinction_coef 0.0029(9)
_refine_ls_extinction_expression Fc^*^=kFc[1+0.001xFc^2^\l^3^/sin(2\q)]^-1/4^
_refine_ls_extinction_method 'SHELXL97 (Sheldrick, 1997)'
_refine_ls_goodness_of_fit_ref 1.049
_refine_ls_hydrogen_treatment mixed
_refine_ls_matrix_type full
_refine_ls_number_parameters 288
_refine_ls_number_reflns 3735
_refine_ls_number_restraints 4
_refine_ls_restrained_S_all 1.049
_refine_ls_R_factor_all 0.0473
_refine_ls_R_factor_gt 0.0350
_refine_ls_shift/su_max 0.001
_refine_ls_shift/su_mean 0.001
_refine_ls_structure_factor_coef Fsqd
_refine_ls_weighting_details 'calc w = 1/[\s^2^(Fo^2^)+(0.0507P)^2^] where P=(Fo^2^+2Fc^2^)/3'
_refine_ls_weighting_scheme calc
_refine_ls_wR_factor_gt 0.0879
_refine_ls_wR_factor_ref 0.0916
_reflns_number_gt 2937
_reflns_number_total 3735
_reflns_threshold_expression I>2\s(I)
_cod_data_source_file ng6015.cif
_cod_data_source_block I
_cod_depositor_comments
;
The following automatic conversions were performed:
'_symmetry_cell_setting' value 'Triclinic' changed to 'triclinic'
according to '/home/saulius/struct/CIF-dictionaries/cif_core.dic'
dictionary named 'cif_core.dic' version 2.4.1 from 2010-06-29.

Automatic conversion script
Id: cif_fix_enum 1527 2010-12-29 10:47:43Z saulius 

The following automatic conversions were performed:

'_symmetry_cell_setting' value 'Triclinic' changed to 'triclinic'
according to /home/saulius/struct/CIF-dictionaries/cif_core.dic
dictionary named 'cif_core.dic' version 2.4.1 from 2010-06-29.

Automatic conversion script
Id: cif_fix_values 1715 2011-07-08 13:25:40Z adriana 
;
_cod_original_cell_volume 1016.3(3)
_cod_database_code 2203477

loop_
_symmetry_equiv_pos_as_xyz
'x, y, z'
'-x, -y, -z'

loop_
_atom_site_label
_atom_site_fract_x
_atom_site_fract_y
_atom_site_fract_z
_atom_site_U_iso_or_equiv
_atom_site_adp_type
_atom_site_calc_flag
_atom_site_refinement_flags
_atom_site_occupancy
_atom_site_type_symbol
Co 0.68779(5) 0.46030(4) 0.76128(3) 0.02765(13) Uani d . 1 Co
S1 0.95285(10) 0.56451(9) 0.81132(6) 0.0407(2) Uani d . 1 S
S2 0.61861(11) 0.65927(8) 0.77203(6) 0.0391(2) Uani d . 1 S
N1 0.4574(3) 0.3644(2) 0.68615(19) 0.0293(5) Uani d . 1 N
N2 0.7029(3) 0.4277(2) 0.60847(19) 0.0315(5) Uani d . 1 N
N3 0.8455(3) 0.4674(3) 0.5800(2) 0.0361(6) Uani d . 1 N
N4 1.1143(4) 0.5859(3) 0.6557(3) 0.0475(7) Uani d D 1 N
N5 0.7388(3) 0.2886(2) 0.7824(2) 0.0329(6) Uani d . 1 N
N6 0.6828(3) 0.4930(2) 0.91582(18) 0.0290(5) Uani d . 1 N
N7 0.6536(3) 0.6090(3) 0.97911(19) 0.0355(6) Uani d . 1 N
N8 0.5939(4) 0.8122(3) 0.9673(3) 0.0547(8) Uani d D 1 N
C1 0.3340(4) 0.3375(3) 0.7336(3) 0.0364(7) Uani d . 1 C
H1 0.3554 0.3627 0.8132 0.044 Uiso calc R 1 H
C2 0.1765(4) 0.2735(4) 0.6676(3) 0.0477(8) Uani d . 1 C
H2 0.0929 0.2556 0.7028 0.057 Uiso calc R 1 H
C3 0.1420(4) 0.2357(4) 0.5499(3) 0.0499(9) Uani d . 1 C
H3 0.0355 0.1922 0.5046 0.060 Uiso calc R 1 H
C4 0.2683(4) 0.2636(3) 0.5000(3) 0.0440(8) Uani d . 1 C
H4 0.2479 0.2403 0.4205 0.053 Uiso calc R 1 H
C5 0.4256(4) 0.3264(3) 0.5696(2) 0.0340(7) Uani d . 1 C
C6 0.5693(4) 0.3625(3) 0.5289(2) 0.0368(7) Uani d . 1 C
H6 0.5654 0.3404 0.4513 0.044 Uiso calc R 1 H
C7 0.9689(4) 0.5370(3) 0.6716(3) 0.0360(7) Uani d . 1 C
C8 0.7643(4) 0.1846(3) 0.7071(3) 0.0431(8) Uani d . 1 C
H8 0.7529 0.1868 0.6315 0.052 Uiso calc R 1 H
C9 0.8072(5) 0.0739(4) 0.7382(4) 0.0594(10) Uani d . 1 C
H9 0.8269 0.0036 0.6846 0.071 Uiso calc R 1 H
C10 0.8207(5) 0.0675(4) 0.8487(4) 0.0601(10) Uani d . 1 C
H10 0.8502 -0.0066 0.8706 0.072 Uiso calc R 1 H
C11 0.7899(4) 0.1727(3) 0.9272(3) 0.0492(9) Uani d . 1 C
H11 0.7968 0.1700 1.0022 0.059 Uiso calc R 1 H
C12 0.7486(4) 0.2824(3) 0.8914(3) 0.0353(7) Uani d . 1 C
C13 0.7147(4) 0.3990(3) 0.9636(2) 0.0343(7) Uani d . 1 C
H13 0.7156 0.4064 1.0398 0.041 Uiso calc R 1 H
C14 0.6228(4) 0.6931(3) 0.9163(2) 0.0355(7) Uani d . 1 C
Cl 0.29258(12) 0.94574(9) 0.73021(8) 0.0559(3) Uani d . 1 Cl
O1 0.3974(4) 1.0790(3) 0.7832(3) 0.0771(9) Uani d . 1 O
O2 0.1282(4) 0.9484(4) 0.7168(4) 0.1216(15) Uani d . 1 O
O3 0.3106(6) 0.8861(5) 0.6251(4) 0.154(2) Uani d . 1 O
O4 0.3295(5) 0.8620(4) 0.8041(4) 0.1254(16) Uani d . 1 O
H4A 1.185(3) 0.646(3) 0.7142(19) 0.053(11) Uiso d D 1 H
H4B 1.124(5) 0.579(4) 0.5874(16) 0.088(15) Uiso d D 1 H
H8A 0.598(4) 0.838(3) 1.0386(11) 0.044(10) Uiso d D 1 H
H8B 0.550(4) 0.860(3) 0.926(2) 0.050(11) Uiso d D 1 H

loop_
_atom_site_aniso_label
_atom_site_aniso_U_11
_atom_site_aniso_U_22
_atom_site_aniso_U_33
_atom_site_aniso_U_12
_atom_site_aniso_U_13
_atom_site_aniso_U_23
Co 0.0300(2) 0.0314(2) 0.0208(2) 0.00657(16) 0.00929(15) 0.00454(15)
S1 0.0342(4) 0.0514(5) 0.0286(4) -0.0012(4) 0.0096(3) 0.0043(3)
S2 0.0574(5) 0.0362(4) 0.0262(4) 0.0156(4) 0.0117(3) 0.0098(3)
N1 0.0322(13) 0.0308(13) 0.0250(11) 0.0090(11) 0.0091(10) 0.0058(10)
N2 0.0366(14) 0.0338(13) 0.0229(11) 0.0065(11) 0.0127(11) 0.0033(10)
N3 0.0379(14) 0.0412(15) 0.0291(13) 0.0027(12) 0.0179(11) 0.0064(11)
N4 0.0424(17) 0.0529(19) 0.0399(16) -0.0046(14) 0.0180(14) 0.0051(15)
N5 0.0286(13) 0.0321(14) 0.0354(13) 0.0056(11) 0.0101(11) 0.0047(11)
N6 0.0284(12) 0.0346(14) 0.0224(11) 0.0067(11) 0.0063(10) 0.0063(10)
N7 0.0487(16) 0.0359(14) 0.0245(12) 0.0143(12) 0.0153(11) 0.0055(11)
N8 0.086(2) 0.0433(18) 0.0387(17) 0.0298(17) 0.0191(17) 0.0070(14)
C1 0.0353(17) 0.0408(18) 0.0360(16) 0.0101(14) 0.0149(14) 0.0110(14)
C2 0.0337(18) 0.055(2) 0.058(2) 0.0085(16) 0.0172(16) 0.0192(18)
C3 0.0340(18) 0.050(2) 0.054(2) 0.0006(16) -0.0011(16) 0.0099(17)
C4 0.0430(19) 0.0444(19) 0.0337(16) 0.0054(16) 0.0005(14) 0.0034(14)
C5 0.0384(17) 0.0333(16) 0.0257(14) 0.0070(13) 0.0060(13) 0.0035(12)
C6 0.0447(18) 0.0404(17) 0.0224(14) 0.0086(15) 0.0115(13) 0.0029(13)
C7 0.0388(17) 0.0361(17) 0.0371(16) 0.0080(14) 0.0200(14) 0.0102(14)
C8 0.0440(19) 0.0378(18) 0.0476(19) 0.0106(15) 0.0197(16) 0.0049(15)
C9 0.061(2) 0.035(2) 0.082(3) 0.0161(18) 0.029(2) 0.0025(19)
C10 0.064(3) 0.044(2) 0.079(3) 0.0234(19) 0.018(2) 0.022(2)
C11 0.050(2) 0.042(2) 0.055(2) 0.0111(16) 0.0066(17) 0.0203(17)
C12 0.0303(16) 0.0366(17) 0.0388(16) 0.0086(13) 0.0062(13) 0.0127(14)
C13 0.0358(17) 0.0414(18) 0.0279(14) 0.0107(14) 0.0083(13) 0.0131(13)
C14 0.0392(17) 0.0348(17) 0.0300(15) 0.0094(14) 0.0106(13) 0.0031(13)
Cl 0.0549(6) 0.0403(5) 0.0579(6) 0.0161(4) -0.0021(4) -0.0008(4)
O1 0.086(2) 0.0473(16) 0.076(2) -0.0029(15) 0.0116(16) -0.0004(14)
O2 0.058(2) 0.115(3) 0.176(4) 0.033(2) 0.006(2) 0.027(3)
O3 0.175(5) 0.145(4) 0.100(3) 0.005(3) 0.062(3) -0.043(3)
O4 0.120(3) 0.078(2) 0.143(3) 0.009(2) -0.048(3) 0.050(2)

loop_
_atom_type_symbol
_atom_type_description
_atom_type_scat_dispersion_real
_atom_type_scat_dispersion_imag
_atom_type_scat_source
C C 0.0033 0.0016 'International Tables Vol C Tables 4.2.6.8 and 6.1.1.4'
H H 0.0000 0.0000 'International Tables Vol C Tables 4.2.6.8 and 6.1.1.4'
N N 0.0061 0.0033 'International Tables Vol C Tables 4.2.6.8 and 6.1.1.4'
O O 0.0106 0.0060 'International Tables Vol C Tables 4.2.6.8 and 6.1.1.4'
S S 0.1246 0.1234 'International Tables Vol C Tables 4.2.6.8 and 6.1.1.4'
Cl Cl 0.1484 0.1585 'International Tables Vol C Tables 4.2.6.8 and 6.1.1.4'
Co Co 0.3494 0.9721 'International Tables Vol C Tables 4.2.6.8 and 6.1.1.4'

loop_
_geom_angle_atom_site_label_1
_geom_angle_atom_site_label_2
_geom_angle_atom_site_label_3
_geom_angle
_geom_angle_publ_flag
N1 Co N2 82.90(10) yes
N1 Co N5 90.29(10) yes
N1 Co N6 99.41(10) yes
N1 Co S1 168.68(7) yes
N1 Co S2 89.46(7) yes
N2 Co N5 95.99(10) yes
N2 Co N6 177.43(10) yes
N2 Co S1 85.81(8) yes
N2 Co S2 95.66(8) yes
N5 Co N6 82.91(10) yes
N5 Co S1 91.64(7) yes
N5 Co S2 168.23(7) yes
N6 Co S1 91.89(7) yes
N6 Co S2 85.52(8) yes
S1 Co S2 90.90(4) no
C7 S1 Co 94.90(11) no
C14 S2 Co 94.50(11) no
C1 N1 C5 119.0(3) no
C1 N1 Co 129.0(2) no
C5 N1 Co 112.00(19) no
C6 N2 N3 120.1(2) no
C6 N2 Co 116.4(2) no
N3 N2 Co 123.53(18) no
C7 N3 N2 112.1(2) no
C7 N4 H4A 116(2) no
C7 N4 H4B 120(3) no
H4A N4 H4B 121(4) no
C8 N5 C12 119.1(3) no
C8 N5 Co 129.3(2) no
C12 N5 Co 111.59(19) no
C13 N6 N7 119.5(2) no
C13 N6 Co 116.0(2) no
N7 N6 Co 124.45(18) no
C14 N7 N6 111.2(2) no
C14 N8 H8A 124(2) no
C14 N8 H8B 120(2) no
H8A N8 H8B 115(3) no
N1 C1 C2 121.6(3) no
N1 C1 H1 119.2 no
C2 C1 H1 119.2 no
C1 C2 C3 120.2(3) no
C1 C2 H2 119.9 no
C3 C2 H2 119.9 no
C2 C3 C4 118.7(3) no
C2 C3 H3 120.7 no
C4 C3 H3 120.7 no
C3 C4 C5 119.3(3) no
C3 C4 H4 120.4 no
C5 C4 H4 120.4 no
N1 C5 C4 121.2(3) no
N1 C5 C6 113.6(3) no
C4 C5 C6 125.1(3) no
N2 C6 C5 115.1(2) no
N2 C6 H6 122.4 no
C5 C6 H6 122.4 no
N3 C7 N4 118.4(3) no
N3 C7 S1 123.5(2) no
N4 C7 S1 118.1(2) no
N5 C8 C9 121.7(3) no
N5 C8 H8 119.2 no
C9 C8 H8 119.2 no
C10 C9 C8 119.8(3) no
C10 C9 H9 120.1 no
C8 C9 H9 120.1 no
C9 C10 C11 119.2(3) no
C9 C10 H10 120.4 no
C11 C10 H10 120.4 no
C10 C11 C12 118.5(3) no
C10 C11 H11 120.7 no
C12 C11 H11 120.7 no
N5 C12 C11 121.6(3) no
N5 C12 C13 113.8(3) no
C11 C12 C13 124.6(3) no
N6 C13 C12 115.7(3) no
N6 C13 H13 122.2 no
C12 C13 H13 122.2 no
N7 C14 N8 118.0(3) no
N7 C14 S2 124.2(2) no
N8 C14 S2 117.7(2) no
O3 Cl O2 107.8(3) no
O3 Cl O1 113.1(3) no
O2 Cl O1 111.3(2) no
O3 Cl O4 109.0(3) no
O2 Cl O4 107.3(3) no
O1 Cl O4 108.2(2) no

loop_
_geom_bond_atom_site_label_1
_geom_bond_atom_site_label_2
_geom_bond_distance
_geom_bond_publ_flag
Co N1 1.957(2) yes
Co N2 1.887(2) yes
Co N5 1.966(2) yes
Co N6 1.883(2) yes
Co S1 2.2176(10) yes
Co S2 2.2239(10) yes
N1 C1 1.336(4) no
N1 C5 1.362(3) no
N2 C6 1.292(4) no
N6 C13 1.294(4) no
S2 C14 1.736(3) no
S1 C7 1.733(3) no
N2 N3 1.366(3) no
N3 C7 1.326(4) no
N4 C7 1.334(4) no
N4 H4A 0.863(10) no
N4 H4B 0.858(10) no
N5 C8 1.334(4) no
N5 C12 1.357(4) no
N6 N7 1.366(3) no
N7 C14 1.324(4) no
N8 C14 1.337(4) no
N8 H8A 0.857(10) no
N8 H8B 0.862(10) no
C1 C2 1.373(4) no
C1 H1 0.9300 no
C2 C3 1.374(5) no
C2 H2 0.9300 no
C3 C4 1.379(5) no
C3 H3 0.9300 no
C4 C5 1.382(4) no
C4 H4 0.9300 no
C5 C6 1.451(4) no
C6 H6 0.9300 no
C8 C9 1.377(5) no
C8 H8 0.9300 no
C9 C10 1.373(5) no
C9 H9 0.9300 no
C10 C11 1.384(5) no
C10 H10 0.9300 no
C11 C12 1.389(4) no
C11 H11 0.9300 no
C12 C13 1.439(4) no
C13 H13 0.9300 no
Cl O3 1.360(4) no
Cl O2 1.388(3) no
Cl O1 1.422(3) no
Cl O4 1.431(3) no

loop_
_geom_hbond_atom_site_label_D
_geom_hbond_atom_site_label_H
_geom_hbond_atom_site_label_A
_geom_hbond_site_symmetry_A
_geom_hbond_distance_DH
_geom_hbond_distance_HA
_geom_hbond_distance_DA
_geom_hbond_angle_DHA
_geom_hbond_publ_flag
N4 H4B N3 2_766 0.860(10) 2.110(10) 2.959(4) 171(4) yes
N4 H4A O4 1_655 0.860(10) 2.24(2) 3.024(5) 151(3) yes
N8 H8A O1 2_677 0.860(10) 2.170(10) 3.021(4) 175(3) yes
C1 H1 N7 2_667 0.93 2.55 3.460(4) 166 yes
C6 H6 S2 2_666 0.93 2.89 3.679(3) 144 yes

loop_
_geom_torsion_atom_site_label_1
_geom_torsion_atom_site_label_2
_geom_torsion_atom_site_label_3
_geom_torsion_atom_site_label_4
_geom_torsion
_geom_torsion_publ_flag
N6 Co S1 C7 179.34(13) no
N2 Co S1 C7 0.49(13) no
N1 Co S1 C7 -3.3(4) no
N5 Co S1 C7 96.38(13) no
S2 Co S1 C7 -95.12(11) no
N6 Co S2 C14 2.44(12) no
N2 Co S2 C14 -175.26(13) no
N1 Co S2 C14 101.92(13) no
N5 Co S2 C14 13.1(4) no
S1 Co S2 C14 -89.39(11) no
N6 Co N1 C1 2.7(3) no
N2 Co N1 C1 -178.5(3) no
N5 Co N1 C1 85.5(3) no
S1 Co N1 C1 -174.6(3) no
S2 Co N1 C1 -82.7(3) no
N6 Co N1 C5 -179.49(19) no
N2 Co N1 C5 -0.6(2) no
N5 Co N1 C5 -96.6(2) no
S1 Co N1 C5 3.2(5) no
S2 Co N1 C5 95.14(19) no
N1 Co N2 C6 -0.4(2) no
N5 Co N2 C6 89.2(2) no
S1 Co N2 C6 -179.6(2) no
S2 Co N2 C6 -89.1(2) no
N1 Co N2 N3 -179.4(2) no
N5 Co N2 N3 -89.9(2) no
S1 Co N2 N3 1.3(2) no
S2 Co N2 N3 91.8(2) no
C6 N2 N3 C7 177.8(3) no
Co N2 N3 C7 -3.1(3) no
N6 Co N5 C8 178.9(3) no
N2 Co N5 C8 -3.5(3) no
N1 Co N5 C8 79.4(3) no
S1 Co N5 C8 -89.4(3) no
S2 Co N5 C8 168.2(3) no
N6 Co N5 C12 -1.62(19) no
N2 Co N5 C12 176.04(19) no
N1 Co N5 C12 -101.1(2) no
S1 Co N5 C12 90.08(19) no
S2 Co N5 C12 -12.3(5) no
N1 Co N6 C13 90.2(2) no
N5 Co N6 C13 1.1(2) no
S1 Co N6 C13 -90.3(2) no
S2 Co N6 C13 178.9(2) no
N1 Co N6 N7 -92.0(2) no
N5 Co N6 N7 178.9(2) no
S1 Co N6 N7 87.5(2) no
S2 Co N6 N7 -3.3(2) no
C13 N6 N7 C14 -179.8(3) no
Co N6 N7 C14 2.5(3) no
C5 N1 C1 C2 -0.5(4) no
Co N1 C1 C2 177.2(2) no
N1 C1 C2 C3 -0.2(5) no
C1 C2 C3 C4 -0.1(5) no
C2 C3 C4 C5 1.0(5) no
C1 N1 C5 C4 1.4(4) no
Co N1 C5 C4 -176.7(2) no
C1 N1 C5 C6 179.5(3) no
Co N1 C5 C6 1.4(3) no
C3 C4 C5 N1 -1.7(5) no
C3 C4 C5 C6 -179.5(3) no
N3 N2 C6 C5 -179.7(2) no
Co N2 C6 C5 1.2(4) no
N1 C5 C6 N2 -1.8(4) no
C4 C5 C6 N2 176.2(3) no
N2 N3 C7 N4 -177.8(3) no
N2 N3 C7 S1 3.7(4) no
Co S1 C7 N3 -2.5(3) no
Co S1 C7 N4 179.0(3) no
C12 N5 C8 C9 -2.8(5) no
Co N5 C8 C9 176.7(2) no
N5 C8 C9 C10 1.6(5) no
C8 C9 C10 C11 0.3(6) no
C9 C10 C11 C12 -0.9(6) no
C8 N5 C12 C11 2.2(4) no
Co N5 C12 C11 -177.4(2) no
C8 N5 C12 C13 -178.6(3) no
Co N5 C12 C13 1.9(3) no
C10 C11 C12 N5 -0.4(5) no
C10 C11 C12 C13 -179.5(3) no
N7 N6 C13 C12 -178.2(2) no
Co N6 C13 C12 -0.3(3) no
N5 C12 C13 N6 -1.1(4) no
C11 C12 C13 N6 178.1(3) no
N6 N7 C14 N8 -179.1(3) no
N6 N7 C14 S2 0.5(4) no
Co S2 C14 N7 -2.3(3) no
Co S2 C14 N8 177.3(3) no
